data_2202133
loop_
_publ_author_name
'Tomoshige Kobayashi'
'Takashi Moriwaki'
'Motoo Shiro'

_publ_section_title 4,5,9,10-Tetrahydro-4,9-methanodithieno[3,2-<i>b</i>:3',2'-<i>f</i>][1,5]diazocine
_journal_issue 6
_journal_name_full 'Acta Crystallographica Section E'
_journal_page_first o745
_journal_page_last o746
_journal_paper_doi 10.1107/S1600536803008961
_journal_volume 59
_journal_year 2003
_chemical_formula_iupac 'C11 H10 N2 S2'
_chemical_formula_moiety 'C11 H10 N2 S2'
_chemical_formula_sum 'C11 H10 N2 S2'
_chemical_formula_weight 234.33
_chemical_melting_point 444
_space_group_IT_number 14
_symmetry_cell_setting monoclinic
_symmetry_space_group_name_Hall '-P 2ybc'
_symmetry_space_group_name_H-M 'P 1 21/c 1'
_cell_angle_alpha 90
_cell_angle_beta 112.58(2)
_cell_angle_gamma 90
_cell_formula_units_Z 4
_cell_length_a 7.700(2)
_cell_length_b 19.601(5)
_cell_length_c 7.332(2)
_cell_measurement_reflns_used 10963
_cell_measurement_temperature 93.2
_cell_measurement_theta_max 30.0
_cell_measurement_theta_min 3.0
_cell_volume 1021.8(5)
_computing_cell_refinement 'PROCESS-AUTO (Rigaku, 1998)'
_computing_data_collection 'PROCESS-AUTO (Rigaku, 1998)'
_computing_data_reduction 'TEXSAN (Molecular Structure Corporation & Rigaku, 1999)'
_computing_molecular_graphics 'ORTEPII (Johnson, 1976)'
_computing_publication_material TEXSAN
_computing_structure_refinement TEXSAN
_computing_structure_solution 'SIR97 (Altomare et al., 1999)'
_diffrn_detector_area_resol_mean 10.00
_diffrn_measured_fraction_theta_full 0.9937
_diffrn_measured_fraction_theta_max 0.9937
_diffrn_measurement_device_type 'Rigaku R-AXIS RAPID Imaging Plate'
_diffrn_measurement_method \w
_diffrn_radiation_type 'Mo K\a'
_diffrn_radiation_wavelength 0.7107
_diffrn_reflns_av_R_equivalents 0.034
_diffrn_reflns_limit_h_max 10
_diffrn_reflns_limit_h_min -10
_diffrn_reflns_limit_k_max 26
_diffrn_reflns_limit_k_min -27
_diffrn_reflns_limit_l_max 10
_diffrn_reflns_limit_l_min -10
_diffrn_reflns_number 12265
_diffrn_reflns_theta_full 30.03
_diffrn_reflns_theta_max 30.03
_exptl_absorpt_coefficient_mu 0.484
_exptl_absorpt_correction_T_max 0.976
_exptl_absorpt_correction_T_min 0.879
_exptl_absorpt_correction_type multi-scan
_exptl_absorpt_process_details '(ABSCOR; Higashi, 1995)'
_exptl_crystal_colour colorless
_exptl_crystal_density_diffrn 1.523
_exptl_crystal_density_method 'not measured'
_exptl_crystal_description block
_exptl_crystal_F_000 488.00
_exptl_crystal_size_max 0.150
_exptl_crystal_size_mid 0.100
_exptl_crystal_size_min 0.050
_refine_diff_density_max 0.69
_refine_diff_density_min -0.27
_refine_ls_extinction_method none
_refine_ls_goodness_of_fit_ref 1.021
_refine_ls_hydrogen_treatment noref
_refine_ls_number_parameters 136
_refine_ls_number_reflns 2969
_refine_ls_R_factor_gt 0.0432
_refine_ls_shift/su_max 0.0002
_refine_ls_structure_factor_coef Fsqd
_refine_ls_weighting_details 'w = 1/[\s^2^(Fo^2^)+(0.057P)^2^] where P = (Fo^2^+2Fc^2^)/3'
_refine_ls_weighting_scheme calc
_refine_ls_wR_factor_ref 0.1013
_reflns_number_gt 2255
_reflns_number_total 2979
_reflns_threshold_expression F^2^>2\s(F^2^)
_cod_data_source_file ob6238.cif
_cod_data_source_block 2
_cod_original_sg_symbol_H-M 'P 21/c'
_cod_database_code 2202133
_cod_database_fobs_code 2202133

loop_
_symmetry_equiv_pos_as_xyz
x,y,z
-x,1/2+y,1/2-z
-x,-y,-z
x,1/2-y,1/2+z

loop_
_atom_site_label
_atom_site_fract_x
_atom_site_fract_y
_atom_site_fract_z
_atom_site_U_iso_or_equiv
_atom_site_adp_type
_atom_site_calc_flag
_atom_site_refinement_flags
_atom_site_occupancy
_atom_site_disorder_assembly
_atom_site_disorder_group
_atom_site_type_symbol
S1 0.77185(7) 0.69813(3) 0.84722(8) 0.01800(10) Uani d . 1.00 . . S
S6 0.26015(7) 0.46034(2) 0.45873(7) 0.01420(10) Uani d . 1.00 . . S
N4 0.2836(2) 0.62489(8) 0.8129(2) 0.0131(3) Uani d . 1.00 . . N
N9 0.2245(2) 0.66101(8) 0.4729(2) 0.0128(4) Uani d . 1.00 . . N
C2 0.7892(3) 0.65890(10) 1.0647(3) 0.0180(4) Uani d . 1.00 . . C
C3 0.6215(3) 0.63271(10) 1.0528(3) 0.0157(4) Uani d . 1.00 . . C
C5 0.2550(3) 0.55097(9) 0.7655(3) 0.0131(4) Uani d . 1.00 . . C
C7 0.2474(3) 0.49660(10) 0.2395(3) 0.0157(4) Uani d . 1.00 . . C
C8 0.2354(3) 0.56620(10) 0.2430(3) 0.0145(4) Uani d . 1.00 . . C
C10 0.4067(3) 0.69710(10) 0.5264(3) 0.0149(4) Uani d . 1.00 . . C
C11 0.5355(3) 0.67843(10) 0.7346(3) 0.0139(4) Uani d . 1.00 . . C
C12 0.4761(3) 0.64410(10) 0.8628(3) 0.0131(4) Uani d . 1.00 . . C
C13 0.2490(3) 0.53886(9) 0.5597(3) 0.0115(4) Uani d . 1.00 . . C
C14 0.2376(2) 0.59025(10) 0.4287(3) 0.0117(4) Uani d . 1.00 . . C
C15 0.1636(3) 0.66537(10) 0.6405(3) 0.0142(4) Uani d . 1.00 . . C
H2 0.9023 0.6560 1.1789 0.0216 Uiso calc . 1.00 . . H
H3 0.6032 0.6096 1.1579 0.0189 Uiso calc . 1.00 . . H
H5a 0.3558 0.5257 0.8580 0.0158 Uiso calc . 1.00 . . H
H5b 0.1397 0.5366 0.7721 0.0158 Uiso calc . 1.00 . . H
H7 0.2487 0.4713 0.1295 0.0188 Uiso calc . 1.00 . . H
H8 0.2266 0.5951 0.1357 0.0174 Uiso calc . 1.00 . . H
H10a 0.4639 0.6842 0.4375 0.0179 Uiso calc . 1.00 . . H
H10b 0.3856 0.7450 0.5184 0.0179 Uiso calc . 1.00 . . H
H15a 0.0381 0.6490 0.5986 0.0170 Uiso calc . 1.00 . . H
H15b 0.1678 0.7118 0.6793 0.0170 Uiso calc . 1.00 . . H

loop_
_atom_site_aniso_label
_atom_site_aniso_U_11
_atom_site_aniso_U_22
_atom_site_aniso_U_33
_atom_site_aniso_U_12
_atom_site_aniso_U_13
_atom_site_aniso_U_23
S1 0.0145(2) 0.0187(2) 0.0187(2) -0.0030(2) 0.0042(2) -0.0010(2)
S6 0.0157(2) 0.0125(2) 0.0138(2) -0.0002(2) 0.0051(2) -0.0006(2)
N4 0.0144(7) 0.0132(7) 0.0112(7) 0.0011(6) 0.0044(6) -0.0001(6)
N9 0.0153(7) 0.0111(7) 0.0120(7) 0.0002(6) 0.0053(6) 0.0010(6)
C2 0.0170(9) 0.0171(9) 0.0160(9) 0.0033(7) 0.0021(7) -0.0007(7)
C3 0.0194(9) 0.0145(8) 0.0110(8) 0.0033(7) 0.0033(7) -0.0006(6)
C5 0.0158(8) 0.0129(8) 0.0114(8) 0.0001(6) 0.0060(7) 0.0025(6)
C7 0.0161(9) 0.0206(9) 0.0118(8) -0.0003(7) 0.0069(7) -0.0022(7)
C8 0.0139(8) 0.0191(9) 0.0103(8) 0.0002(7) 0.0047(7) 0.0000(7)
C10 0.0172(9) 0.0144(8) 0.0127(8) -0.0016(7) 0.0053(7) 0.0014(7)
C11 0.0138(8) 0.0131(8) 0.0138(8) -0.0006(6) 0.0040(7) -0.0006(7)
C12 0.0142(8) 0.0119(8) 0.0124(8) 0.0010(6) 0.0043(7) -0.0013(6)
C13 0.0123(8) 0.0114(7) 0.0105(7) 0.0002(6) 0.0039(6) -0.0002(6)
C14 0.0113(8) 0.0132(8) 0.0096(7) 0.0013(6) 0.0030(6) 0.0007(6)
C15 0.0139(8) 0.0149(8) 0.0127(8) 0.0024(7) 0.0039(7) 0.0002(7)

loop_
_atom_type_symbol
_atom_type_description
_atom_type_scat_dispersion_real
_atom_type_scat_dispersion_imag
_atom_type_scat_source
C C 0.003 0.002
;International Tables for Crystallography
(1992, Vol. C, Tables 4.2.6.8 and 6.1.1.1)
;
H H 0.000 0.000
;International Tables for Crystallography
(1992, Vol. C, Table 6.1.1.2)
;
N N 0.006 0.003
;International Tables for Crystallography
(1992, Vol. C, Tables 4.2.6.8 and 6.1.1.1)
;
S S 0.125 0.123
;International Tables for Crystallography
(1992, Vol. C, Tables 4.2.6.8 and 6.1.1.1)
;

loop_
_geom_angle_atom_site_label_1
_geom_angle_atom_site_label_2
_geom_angle_atom_site_label_3
_geom_angle
_geom_angle_publ_flag
C2 S1 C11 92.04(10) ?
C7 S6 C13 92.17(9) ?
C5 N4 C12 111.20(10) ?
C5 N4 C15 109.60(10) ?
C12 N4 C15 108.8(2) ?
C10 N9 C14 112.30(10) ?
C10 N9 C15 108.80(10) ?
C14 N9 C15 108.40(10) ?
S1 C2 C3 111.90(10) ?
S1 C2 H2 124.0 no
C3 C2 H2 124.0 no
C2 C3 C12 111.9(2) ?
C2 C3 H3 124.1 no
C12 C3 H3 124.1 no
N4 C5 C13 109.30(10) ?
N4 C5 H5a 109.5 no
N4 C5 H5b 109.5 no
C13 C5 H5a 109.5 no
C13 C5 H5b 109.5 no
H5a C5 H5b 109.5 no
S6 C7 C8 111.90(10) ?
S6 C7 H7 124.0 no
C8 C7 H7 124.1 no
C7 C8 C14 111.7(2) ?
C7 C8 H8 124.2 no
C14 C8 H8 124.2 no
N9 C10 C11 109.8(2) ?
N9 C10 H10a 109.4 no
N9 C10 H10b 109.4 no
C11 C10 H10a 109.4 no
C11 C10 H10b 109.4 no
H10a C10 H10b 109.5 no
S1 C11 C10 126.20(10) ?
S1 C11 C12 110.50(10) ?
C10 C11 C12 123.3(2) ?
N4 C12 C3 123.6(2) ?
N4 C12 C11 122.6(2) ?
C3 C12 C11 113.7(2) ?
S6 C13 C5 125.60(10) ?
S6 C13 C14 110.80(10) ?
C5 C13 C14 123.6(2) ?
N9 C14 C8 123.7(2) ?
N9 C14 C13 122.8(2) ?
C8 C14 C13 113.4(2) ?
N4 C15 N9 112.7(2) ?
N4 C15 H15a 108.7 no
N4 C15 H15b 108.7 no
N9 C15 H15a 108.7 no
N9 C15 H15b 108.7 no
H15a C15 H15b 109.5 no

loop_
_geom_bond_atom_site_label_1
_geom_bond_atom_site_label_2
_geom_bond_site_symmetry_1
_geom_bond_site_symmetry_2
_geom_bond_distance
_geom_bond_publ_flag
S1 C2 . . 1.728(2) yes
S1 C11 . . 1.729(2) yes
S6 C7 . . 1.726(2) yes
S6 C13 . . 1.724(2) yes
N4 C5 . . 1.486(2) yes
N4 C12 . . 1.433(2) yes
N4 C15 . . 1.478(2) yes
N9 C10 . . 1.483(3) yes
N9 C14 . . 1.437(2) yes
N9 C15 . . 1.477(2) yes
C2 C3 . . 1.362(3) yes
C2 H2 . . 0.950 no
C3 C12 . . 1.430(3) yes
C3 H3 . . 0.950 no
C5 C13 . . 1.511(3) yes
C5 H5a . . 0.950 no
C5 H5b . . 0.950 no
C7 C8 . . 1.368(3) yes
C7 H7 . . 0.950 no
C8 C14 . . 1.434(3) yes
C8 H8 . . 0.950 no
C10 C11 . . 1.512(3) yes
C10 H10a . . 0.950 no
C10 H10b . . 0.950 no
C11 C12 . . 1.370(3) yes
C13 C14 . . 1.371(3) yes
C15 H15a . . 0.950 no
C15 H15b . . 0.950 no

loop_
_geom_contact_atom_site_label_1
_geom_contact_atom_site_label_2
_geom_contact_distance
_geom_contact_site_symmetry_2
S1 C2 3.517(2) 4_564
N4 C8 3.508(3) 1_556
N9 C2 3.534(3) 1_454
C5 C8 3.574(3) 1_556
C10 C12 3.450(3) 4_564

loop_
_cod_related_entry_id
_cod_related_entry_database
_cod_related_entry_code
1 ChemSpider 9228756
